data_2022290
loop_
_publ_author_name
'Rosiak, Damian'
'Okuniewski, Andrzej'
'Chojnacki, Jaros\/law'

_publ_section_title
;
 The influence of the type of halogen substituent and its position on the
 molecular conformation, intermolecular interactions and crystal packing
 for a series of 1-benzoyl-3-(halogenophenyl)thioureas
;
_journal_coeditor_code WP3011
_journal_issue 1
_journal_name_full 'Acta Crystallographica Section C'
_journal_page_first 11
_journal_page_last 19
_journal_paper_doi 10.1107/S2053229620015594
_journal_volume 77
_journal_year 2021
_chemical_absolute_configuration ad
_chemical_formula_iupac 'C14 H11 Br N2 O S'
_chemical_formula_moiety 'C14 H11 Br N2 O S'
_chemical_formula_sum 'C14 H11 Br N2 O S'
_chemical_formula_weight 335.22
_chemical_name_common 1-Benzoyl-3-<i>m</i>-bromophenylthiourea
_chemical_name_systematic
;
1-Benzoyl-3-(3-bromophenyl)thiourea
;
_space_group_crystal_system monoclinic
_space_group_IT_number 7
_space_group_name_Hall 'P -2yc'
_space_group_name_H-M_alt 'P 1 c 1'
_atom_sites_solution_hydrogens geom
_atom_sites_solution_primary dual
_audit_creation_method
;
Olex2 1.2
(compiled 2018.05.29 svn.r3508 for OlexSys, GUI svn.r5506)
;
_cell_angle_alpha 90
_cell_angle_beta 91.052(12)
_cell_angle_gamma 90
_cell_formula_units_Z 4
_cell_length_a 4.6404(7)
_cell_length_b 15.017(2)
_cell_length_c 19.074(3)
_cell_measurement_reflns_used 6776
_cell_measurement_temperature 125
_cell_measurement_theta_max 29.42
_cell_measurement_theta_min 2.53
_cell_volume 1328.9(3)
_computing_cell_refinement
;
X-AREA (Stoe & Cie, 2009)
;
_computing_data_collection
;
X-AREA (Stoe & Cie, 2009)
;
_computing_data_reduction
;
X-RED32 (Stoe & Cie, 2009)
;
_computing_molecular_graphics
;
OLEX2 (Dolomanov <i>et al.</i>,  2009)
;
_computing_publication_material
;
OLEX2 (Dolomanov <i>et al.</i>,  2009)
;
_computing_structure_refinement
;
SHELXL2018 (Sheldrick, 2015<i>b</i>)
;
_computing_structure_solution
;
SHELXT (Sheldrick, 2015<i>a</i>)
;
_diffrn_ambient_temperature 125
_diffrn_detector 'image plate (34 cm diameter)'
_diffrn_detector_area_resol_mean 6.67
_diffrn_measured_fraction_theta_full 0.999
_diffrn_measured_fraction_theta_max 0.999
_diffrn_measurement_device '2-circle goniometer'
_diffrn_measurement_device_type 'Stoe IPDS 2T'
_diffrn_measurement_method 'rotation method, \w scans'
_diffrn_radiation_monochromator 'parabolic x-ray mirror'
_diffrn_radiation_probe x-ray
_diffrn_radiation_type MoK\a
_diffrn_radiation_wavelength 0.71073
_diffrn_reflns_av_R_equivalents 0.0872
_diffrn_reflns_av_unetI/netI 0.0669
_diffrn_reflns_limit_h_max 5
_diffrn_reflns_limit_h_min -5
_diffrn_reflns_limit_k_max 18
_diffrn_reflns_limit_k_min -18
_diffrn_reflns_limit_l_max 23
_diffrn_reflns_limit_l_min -23
_diffrn_reflns_number 15213
_diffrn_reflns_theta_full 25.242
_diffrn_reflns_theta_max 25.997
_diffrn_reflns_theta_min 2.530
_diffrn_source 'GeniX Mo, 0.05 x 0.05 mm2 microfocus'
_diffrn_source_current 1.000
_diffrn_source_power 0.050
_diffrn_source_voltage 50
_exptl_absorpt_coefficient_mu 3.241
_exptl_absorpt_correction_T_max 0.8747
_exptl_absorpt_correction_T_min 0.3544
_exptl_absorpt_correction_type integration
_exptl_absorpt_process_details
;
[X-RED32 (Stoe & Cie, 2009), by Gaussian integration,
analogous to Coppens (1970)]
;
_exptl_crystal_colour colourless
_exptl_crystal_density_diffrn 1.675
_exptl_crystal_description needle
_exptl_crystal_F_000 672
_exptl_crystal_size_max 0.678
_exptl_crystal_size_mid 0.052
_exptl_crystal_size_min 0.04
_refine_diff_density_max 1.967
_refine_diff_density_min -0.654
_refine_ls_abs_structure_details
;
Flack (1983), 2288 Friedel pairs
;
_refine_ls_abs_structure_Flack 0.01(2)
_refine_ls_extinction_method none
_refine_ls_goodness_of_fit_ref 1.021
_refine_ls_hydrogen_treatment constr
_refine_ls_matrix_type full
_refine_ls_number_parameters 343
_refine_ls_number_reflns 4909
_refine_ls_number_restraints 2
_refine_ls_restrained_S_all 1.021
_refine_ls_R_factor_all 0.0761
_refine_ls_R_factor_gt 0.0656
_refine_ls_shift/su_max 0.000
_refine_ls_shift/su_mean 0.000
_refine_ls_structure_factor_coef Fsqd
_refine_ls_weighting_details 'w=1/[\s^2^(Fo^2^)+(0.1436P)^2^] where P=(Fo^2^+2Fc^2^)/3'
_refine_ls_weighting_scheme calc
_refine_ls_wR_factor_gt 0.1674
_refine_ls_wR_factor_ref 0.1832
_reflns_number_gt 4294
_reflns_number_total 4537
_reflns_threshold_expression 'I > 2\s(I)'
_cod_data_source_file wp3011sup1.cif
_cod_data_source_block 5
_cod_depositor_comments 'Adding full bibliography for 2022286--2022290.cif.'
_cod_original_cell_volume 1329.0(3)
_cod_database_code 2022290
_cod_database_fobs_code 2022290
_shelx_space_group_comment
;
The symmetry employed for this shelxl refinement is uniquely defined
by the following loop, which should always be used as a source of
symmetry information in preference to the above space-group names.
They are only intended as comments.
;
_shelx_estimated_absorpt_t_min 0.217
_shelx_estimated_absorpt_t_max 0.881

loop_
_space_group_symop_operation_xyz
'x, y, z'
'x, -y, z+1/2'

loop_
_atom_site_type_symbol
_atom_site_label
_atom_site_fract_x
_atom_site_fract_y
_atom_site_fract_z
_atom_site_U_iso_or_equiv
_atom_site_adp_type
_atom_site_calc_flag
_atom_site_occupancy
_atom_site_disorder_assembly
_atom_site_disorder_group
Br Br1A 0.1216(2) 0.36015(7) 0.60049(6) 0.0339(3) Uani d 1 . .
Br Br1 0.8472(2) 0.39778(7) 0.38804(7) 0.0363(3) Uani d 1 . .
S S1 0.2193(7) -0.05182(18) 0.42320(16) 0.0331(6) Uani d 1 . .
S S1A 0.8356(7) 0.7992(2) 0.58713(17) 0.0372(7) Uani d 1 . .
O O1A 1.1114(18) 0.5705(5) 0.4491(4) 0.0292(17) Uani d 1 . .
O O1 -0.1229(18) 0.1826(5) 0.5461(4) 0.0288(17) Uani d 1 . .
N N2 0.201(2) 0.1267(7) 0.4461(5) 0.0238(19) Uani d 1 . .
H H2 0.116675 0.168717 0.470412 0.029 Uiso calc 1 . .
N N2A 0.814(2) 0.6247(7) 0.5548(5) 0.027(2) Uani d 1 . .
H H2A 0.886318 0.584080 0.526870 0.032 Uiso calc 1 . .
N N1A 1.130(2) 0.7115(6) 0.4936(5) 0.0257(18) Uani d 1 . .
H H1A 1.221915 0.762601 0.490681 0.031 Uiso calc 1 . .
N N1 -0.099(2) 0.0382(6) 0.5108(5) 0.0253(18) Uani d 1 . .
H H1 -0.172561 -0.015048 0.517202 0.030 Uiso calc 1 . .
C C12 -0.484(3) 0.1445(8) 0.6559(7) 0.030(3) Uani d 1 . .
H H12 -0.404248 0.202517 0.652126 0.036 Uiso calc 1 . .
C C10 -0.204(2) 0.1046(7) 0.5528(6) 0.022(2) Uani d 1 . .
C C1 0.111(2) 0.0441(7) 0.4592(6) 0.026(2) Uani d 1 . .
C C22A 0.527(3) 0.6346(8) 0.6633(6) 0.027(2) Uani d 1 . .
H H22A 0.609316 0.690436 0.675859 0.032 Uiso calc 1 . .
C C24 0.806(3) 0.2363(8) 0.3099(6) 0.029(2) Uani d 1 . .
H H24 0.940707 0.263197 0.279534 0.035 Uiso calc 1 . .
C C11A 1.418(2) 0.6723(7) 0.3926(5) 0.022(2) Uani d 1 . .
C C23A 0.331(3) 0.5941(9) 0.7058(6) 0.033(3) Uani d 1 . .
H H23A 0.278747 0.622390 0.748276 0.039 Uiso calc 1 . .
C C26 0.510(2) 0.2446(7) 0.4119(6) 0.025(2) Uani d 1 . .
H H26 0.441157 0.277844 0.450456 0.030 Uiso calc 1 . .
C C21 0.410(3) 0.1569(8) 0.3993(6) 0.028(2) Uani d 1 . .
C C25 0.707(3) 0.2807(8) 0.3680(6) 0.029(2) Uani d 1 . .
C C26A 0.485(2) 0.5093(8) 0.5829(6) 0.026(2) Uani d 1 . .
H H26A 0.539187 0.479402 0.541306 0.031 Uiso calc 1 . .
C C13A 1.635(3) 0.6325(7) 0.2841(6) 0.028(2) Uani d 1 . .
H H13A 1.656135 0.591839 0.246407 0.033 Uiso calc 1 . .
C C11 -0.413(2) 0.0790(7) 0.6073(6) 0.023(2) Uani d 1 . .
C C23 0.702(3) 0.1510(8) 0.2973(6) 0.031(2) Uani d 1 . .
H H23 0.768490 0.119194 0.257672 0.037 Uiso calc 1 . .
C C13 -0.667(3) 0.1251(9) 0.7088(6) 0.031(2) Uani d 1 . .
H H13 -0.711529 0.169799 0.742179 0.037 Uiso calc 1 . .
C C21A 0.606(3) 0.5914(7) 0.6007(6) 0.025(2) Uani d 1 . .
C C10A 1.206(3) 0.6462(7) 0.4466(6) 0.024(2) Uani d 1 . .
C C16 -0.535(3) -0.0054(8) 0.6132(6) 0.027(2) Uani d 1 . .
H H16 -0.488645 -0.050385 0.580284 0.033 Uiso calc 1 . .
C C1A 0.922(2) 0.7045(7) 0.5458(6) 0.025(2) Uani d 1 . .
C C24A 0.205(2) 0.5125(8) 0.6881(6) 0.028(2) Uani d 1 . .
H H24A 0.067460 0.485458 0.717769 0.034 Uiso calc 1 . .
C C14A 1.792(3) 0.7102(9) 0.2849(7) 0.034(3) Uani d 1 . .
H H14A 1.921841 0.722651 0.248208 0.041 Uiso calc 1 . .
C C22 0.504(3) 0.1106(8) 0.3413(7) 0.030(3) Uani d 1 . .
H H22 0.434508 0.052300 0.331595 0.036 Uiso calc 1 . .
C C25A 0.285(2) 0.4723(7) 0.6266(6) 0.027(2) Uani d 1 . .
C C12A 1.447(3) 0.6125(8) 0.3374(7) 0.027(2) Uani d 1 . .
H H12A 1.339264 0.558708 0.336270 0.033 Uiso calc 1 . .
C C14 -0.790(2) 0.0423(8) 0.7147(6) 0.027(2) Uani d 1 . .
H H14 -0.919974 0.030087 0.751344 0.032 Uiso calc 1 . .
C C15 -0.722(3) -0.0239(8) 0.6663(6) 0.031(2) Uani d 1 . .
H H15 -0.804361 -0.081564 0.670121 0.037 Uiso calc 1 . .
C C15A 1.760(3) 0.7709(8) 0.3398(6) 0.031(2) Uani d 1 . .
H H15A 1.865168 0.825140 0.340197 0.037 Uiso calc 1 . .
C C16A 1.574(3) 0.7518(8) 0.3932(6) 0.029(2) Uani d 1 . .
H H16A 1.552695 0.792864 0.430674 0.035 Uiso calc 1 . .

loop_
_atom_site_aniso_label
_atom_site_aniso_U_11
_atom_site_aniso_U_22
_atom_site_aniso_U_33
_atom_site_aniso_U_12
_atom_site_aniso_U_13
_atom_site_aniso_U_23
Br1A 0.0415(6) 0.0233(6) 0.0370(6) -0.0043(5) 0.0063(4) 0.0017(5)
Br1 0.0474(7) 0.0215(6) 0.0404(6) -0.0066(5) 0.0091(5) 0.0002(5)
S1 0.0476(17) 0.0193(12) 0.0329(14) -0.0021(11) 0.0147(12) -0.0033(10)
S1A 0.0550(19) 0.0226(13) 0.0347(14) -0.0013(13) 0.0202(13) -0.0072(11)
O1A 0.037(4) 0.022(4) 0.029(4) -0.007(3) 0.005(3) -0.001(3)
O1 0.037(4) 0.020(4) 0.029(4) -0.001(3) 0.006(3) 0.001(3)
N2 0.030(5) 0.021(4) 0.021(4) -0.001(4) 0.005(4) -0.005(4)
N2A 0.029(5) 0.024(4) 0.028(5) -0.001(4) 0.006(4) -0.004(4)
N1A 0.029(5) 0.020(4) 0.029(4) -0.005(4) 0.008(4) -0.002(4)
N1 0.027(4) 0.019(4) 0.030(5) -0.003(4) 0.006(4) 0.002(4)
C12 0.033(6) 0.026(6) 0.030(6) 0.007(5) 0.005(5) -0.004(5)
C10 0.020(5) 0.022(6) 0.024(5) -0.003(4) 0.000(4) 0.000(4)
C1 0.030(5) 0.025(5) 0.023(5) 0.001(4) 0.003(4) 0.001(4)
C22A 0.033(6) 0.029(6) 0.020(5) -0.004(4) 0.007(4) -0.003(4)
C24 0.034(6) 0.028(6) 0.027(5) -0.006(5) 0.006(4) 0.006(4)
C11A 0.024(5) 0.020(5) 0.023(5) 0.003(4) 0.002(4) -0.001(4)
C23A 0.036(6) 0.036(7) 0.026(6) 0.006(5) -0.003(5) -0.004(4)
C26 0.029(5) 0.018(5) 0.028(5) 0.009(4) 0.002(4) 0.001(4)
C21 0.031(6) 0.026(5) 0.026(5) 0.003(4) -0.001(4) 0.002(4)
C25 0.036(6) 0.024(5) 0.028(5) 0.008(5) -0.001(5) -0.004(4)
C26A 0.030(6) 0.028(5) 0.020(5) 0.007(4) 0.004(4) -0.003(4)
C13A 0.031(6) 0.024(5) 0.029(6) 0.001(4) 0.007(5) -0.005(4)
C11 0.019(5) 0.022(4) 0.029(5) 0.002(4) -0.003(4) -0.001(4)
C23 0.040(7) 0.028(6) 0.025(5) -0.003(5) 0.005(5) 0.000(4)
C13 0.030(6) 0.033(6) 0.030(6) 0.001(5) 0.004(5) -0.009(5)
C21A 0.027(5) 0.023(5) 0.023(5) 0.005(5) 0.001(4) 0.000(4)
C10A 0.028(5) 0.023(6) 0.020(5) 0.001(4) 0.004(4) -0.004(4)
C16 0.033(6) 0.024(5) 0.026(5) 0.000(4) 0.004(4) -0.001(4)
C1A 0.026(5) 0.023(5) 0.027(5) -0.002(4) -0.002(4) -0.002(4)
C24A 0.027(5) 0.027(5) 0.030(6) 0.000(4) 0.004(4) 0.010(4)
C14A 0.028(6) 0.041(7) 0.033(6) 0.000(5) 0.001(4) -0.002(5)
C22 0.036(7) 0.022(6) 0.033(6) 0.000(4) -0.001(5) -0.003(4)
C25A 0.033(6) 0.017(5) 0.030(6) 0.003(4) -0.003(5) 0.000(4)
C12A 0.028(6) 0.023(6) 0.031(6) -0.008(4) 0.008(4) -0.003(5)
C14 0.023(5) 0.033(6) 0.024(5) 0.000(4) 0.003(4) 0.002(4)
C15 0.036(6) 0.026(5) 0.030(6) -0.004(4) 0.003(5) 0.003(4)
C15A 0.034(6) 0.026(5) 0.034(6) -0.008(4) 0.003(5) 0.002(5)
C16A 0.031(6) 0.022(5) 0.036(6) 0.005(4) 0.001(5) -0.006(4)

loop_
_atom_type_symbol
_atom_type_description
_atom_type_scat_dispersion_real
_atom_type_scat_dispersion_imag
_atom_type_scat_source
C C 0.0033 0.0016 'International Tables Vol C Tables 4.2.6.8 and 6.1.1.4'
H H 0.0000 0.0000 'International Tables Vol C Tables 4.2.6.8 and 6.1.1.4'
Br Br -0.2901 2.4595 'International Tables Vol C Tables 4.2.6.8 and 6.1.1.4'
N N 0.0061 0.0033 'International Tables Vol C Tables 4.2.6.8 and 6.1.1.4'
O O 0.0106 0.0060 'International Tables Vol C Tables 4.2.6.8 and 6.1.1.4'
S S 0.1246 0.1234 'International Tables Vol C Tables 4.2.6.8 and 6.1.1.4'

loop_
_geom_angle_atom_site_label_1
_geom_angle_atom_site_label_2
_geom_angle_atom_site_label_3
_geom_angle_site_symmetry_1
_geom_angle_site_symmetry_3
_geom_angle
_geom_angle_publ_flag
C1 N2 H2 . . 115.0 ?
C1 N2 C21 . . 130.0(11) ?
C21 N2 H2 . . 115.0 ?
C21A N2A H2A . . 113.8 ?
C1A N2A H2A . . 113.8 ?
C1A N2A C21A . . 132.3(10) ?
C10A N1A H1A . . 116.7 ?
C10A N1A C1A . . 126.5(9) ?
C1A N1A H1A . . 116.7 ?
C10 N1 H1 . . 115.7 ?
C10 N1 C1 . . 128.6(9) ?
C1 N1 H1 . . 115.7 ?
C11 C12 H12 . . 120.0 ?
C13 C12 H12 . . 120.0 ?
C13 C12 C11 . . 120.0(12) ?
O1 C10 N1 . . 120.9(11) ?
O1 C10 C11 . . 121.4(10) ?
N1 C10 C11 . . 117.7(9) ?
N2 C1 S1 . . 128.6(10) ?
N2 C1 N1 . . 114.6(10) ?
N1 C1 S1 . . 116.8(8) ?
C23A C22A H22A . . 120.7 ?
C23A C22A C21A . . 118.7(11) ?
C21A C22A H22A . . 120.7 ?
C25 C24 H24 . . 121.1 ?
C25 C24 C23 . . 117.8(11) ?
C23 C24 H24 . . 121.1 ?
C12A C11A C10A . . 115.3(10) ?
C12A C11A C16A . . 120.0(11) ?
C16A C11A C10A . . 124.6(10) ?
C22A C23A H23A . . 119.1 ?
C22A C23A C24A . . 121.8(12) ?
C24A C23A H23A . . 119.1 ?
C21 C26 H26 . . 120.4 ?
C25 C26 H26 . . 120.4 ?
C25 C26 C21 . . 119.2(11) ?
N2 C21 C26 . . 114.9(10) ?
C22 C21 N2 . . 125.2(11) ?
C22 C21 C26 . . 119.8(12) ?
C24 C25 Br1 . . 119.2(9) ?
C26 C25 Br1 . . 118.2(9) ?
C26 C25 C24 . . 122.5(11) ?
C21A C26A H26A . . 120.6 ?
C25A C26A H26A . . 120.6 ?
C25A C26A C21A . . 118.9(10) ?
C14A C13A H13A . . 119.4 ?
C14A C13A C12A . . 121.1(11) ?
C12A C13A H13A . . 119.4 ?
C12 C11 C10 . . 116.6(11) ?
C16 C11 C12 . . 119.0(12) ?
C16 C11 C10 . . 124.4(10) ?
C24 C23 H23 . . 119.1 ?
C24 C23 C22 . . 121.8(12) ?
C22 C23 H23 . . 119.1 ?
C12 C13 H13 . . 119.4 ?
C12 C13 C14 . . 121.2(11) ?
C14 C13 H13 . . 119.4 ?
N2A C21A C22A . . 123.6(10) ?
C26A C21A N2A . . 116.2(10) ?
C26A C21A C22A . . 120.2(12) ?
O1A C10A N1A . . 122.8(11) ?
O1A C10A C11A . . 121.0(10) ?
N1A C10A C11A . . 116.2(9) ?
C11 C16 H16 . . 119.7 ?
C15 C16 C11 . . 120.5(11) ?
C15 C16 H16 . . 119.7 ?
N2A C1A S1A . . 128.2(10) ?
N2A C1A N1A . . 115.4(10) ?
N1A C1A S1A . . 116.3(8) ?
C23A C24A H24A . . 120.9 ?
C25A C24A C23A . . 118.1(11) ?
C25A C24A H24A . . 120.9 ?
C13A C14A H14A . . 120.1 ?
C13A C14A C15A . . 119.8(12) ?
C15A C14A H14A . . 120.1 ?
C21 C22 C23 . . 118.9(11) ?
C21 C22 H22 . . 120.6 ?
C23 C22 H22 . . 120.6 ?
C26A C25A Br1A . . 117.9(8) ?
C26A C25A C24A . . 122.3(11) ?
C24A C25A Br1A . . 119.8(9) ?
C11A C12A H12A . . 120.5 ?
C13A C12A C11A . . 119.1(11) ?
C13A C12A H12A . . 120.5 ?
C13 C14 H14 . . 120.3 ?
C13 C14 C15 . . 119.5(11) ?
C15 C14 H14 . . 120.3 ?
C16 C15 C14 . . 119.7(11) ?
C16 C15 H15 . . 120.1 ?
C14 C15 H15 . . 120.1 ?
C14A C15A H15A . . 120.1 ?
C16A C15A C14A . . 119.8(11) ?
C16A C15A H15A . . 120.1 ?
C11A C16A H16A . . 119.9 ?
C15A C16A C11A . . 120.2(10) ?
C15A C16A H16A . . 119.9 ?

loop_
_geom_bond_atom_site_label_1
_geom_bond_atom_site_label_2
_geom_bond_site_symmetry_2
_geom_bond_distance
_geom_bond_publ_flag
Br1A C25A . 1.909(11) ?
Br1 C25 . 1.911(12) ?
S1 C1 . 1.678(12) ?
S1A C1A . 1.678(11) ?
O1A C10A . 1.219(14) ?
O1 C10 . 1.238(14) ?
N2 H2 . 0.8800 ?
N2 C1 . 1.334(15) ?
N2 C21 . 1.406(17) ?
N2A H2A . 0.8800 ?
N2A C21A . 1.408(17) ?
N2A C1A . 1.311(15) ?
N1A H1A . 0.8800 ?
N1A C10A . 1.379(14) ?
N1A C1A . 1.405(15) ?
N1 H1 . 0.8800 ?
N1 C10 . 1.374(15) ?
N1 C1 . 1.398(15) ?
C12 H12 . 0.9500 ?
C12 C11 . 1.396(16) ?
C12 C13 . 1.36(2) ?
C10 C11 . 1.483(17) ?
C22A H22A . 0.9500 ?
C22A C23A . 1.37(2) ?
C22A C21A . 1.412(17) ?
C24 H24 . 0.9500 ?
C24 C25 . 1.380(17) ?
C24 C23 . 1.388(17) ?
C11A C10A . 1.490(16) ?
C11A C12A . 1.392(17) ?
C11A C16A . 1.398(16) ?
C23A H23A . 0.9500 ?
C23A C24A . 1.396(18) ?
C26 H26 . 0.9500 ?
C26 C21 . 1.416(16) ?
C26 C25 . 1.362(18) ?
C21 C22 . 1.383(19) ?
C26A H26A . 0.9500 ?
C26A C21A . 1.395(16) ?
C26A C25A . 1.375(17) ?
C13A H13A . 0.9500 ?
C13A C14A . 1.376(17) ?
C13A C12A . 1.384(18) ?
C11 C16 . 1.393(16) ?
C23 H23 . 0.9500 ?
C23 C22 . 1.40(2) ?
C13 H13 . 0.9500 ?
C13 C14 . 1.373(18) ?
C16 H16 . 0.9500 ?
C16 C15 . 1.374(17) ?
C24A H24A . 0.9500 ?
C24A C25A . 1.378(17) ?
C14A H14A . 0.9500 ?
C14A C15A . 1.399(18) ?
C22 H22 . 0.9500 ?
C12A H12A . 0.9500 ?
C14 H14 . 0.9500 ?
C14 C15 . 1.396(17) ?
C15 H15 . 0.9500 ?
C15A H15A . 0.9500 ?
C15A C16A . 1.375(18) ?
C16A H16A . 0.9500 ?

loop_
_geom_hbond_atom_site_label_D
_geom_hbond_atom_site_label_H
_geom_hbond_atom_site_label_A
_geom_hbond_site_symmetry_A
_geom_hbond_distance_DH
_geom_hbond_distance_HA
_geom_hbond_distance_DA
_geom_hbond_angle_DHA
_geom_hbond_publ_flag
N2 H2 O1 . 0.88 1.85 2.590(13) 140.6 yes
N2A H2A O1A . 0.88 1.84 2.595(14) 142.4 yes
N1A H1A S1 1_665 0.88 3.07 3.825(9) 145.2 yes
N1 H1 S1A 1_445 0.88 3.09 3.888(10) 151.4 yes
